data_1553765
loop_
_publ_author_name
'Wang, Qiang'
'Jiang, Bo'
'Yu, Liu-Zhu'
'Wei, Yin'
'Shi, Min'

_publ_section_title
;
 Iron-catalyzed or iodine-induced intramolecular halocyclization of
 N-vinyl-tethered methylenecyclopropanes: facile access to halogenated
 1,2-dihydroquinolines
;
_journal_issue 7
_journal_name_full 'Organic Chemistry Frontiers'
_journal_page_first 1294
_journal_paper_doi 10.1039/C7QO00177K
_journal_volume 4
_journal_year 2017
_chemical_formula_sum 'C25 H24 Cl N O2 S'
_chemical_formula_weight 437.96
_space_group_crystal_system monoclinic
_space_group_IT_number 14
_space_group_name_Hall '-P 2ybc'
_space_group_name_H-M_alt 'P 1 21/c 1'
_atom_sites_solution_hydrogens geom
_audit_creation_method SHELXL-2013
_audit_update_record
;
2016-09-09 deposited with the CCDC.
2017-03-30 downloaded from the CCDC.
;
_cell_angle_alpha 90
_cell_angle_beta 108.684(3)
_cell_angle_gamma 90
_cell_formula_units_Z 8
_cell_length_a 13.2671(17)
_cell_length_b 18.296(3)
_cell_length_c 19.283(3)
_cell_measurement_reflns_used 2738
_cell_measurement_temperature 293(2)
_cell_measurement_theta_max 42.239
_cell_measurement_theta_min 4.597
_cell_volume 4434.0(12)
_computing_cell_refinement 'Bruker SMART'
_computing_data_collection 'Bruker SMART'
_computing_data_reduction 'Bruker SHELXTL'
_computing_molecular_graphics 'Bruker SHELXTL'
_computing_publication_material 'Bruker SHELXTL'
_computing_structure_refinement 'SHELXL-2013 (Sheldrick, 2013)'
_computing_structure_solution 'Bruker SHELXTL'
_diffrn_ambient_temperature 293(2)
_diffrn_measured_fraction_theta_full 0.976
_diffrn_measured_fraction_theta_max 1.000
_diffrn_measurement_device_type 'CCD area detector'
_diffrn_measurement_method 'phi and omega scans'
_diffrn_radiation_type MoK\a
_diffrn_radiation_wavelength 0.71073
_diffrn_reflns_av_R_equivalents 0.0560
_diffrn_reflns_av_unetI/netI 0.0600
_diffrn_reflns_Laue_measured_fraction_full 0.976
_diffrn_reflns_Laue_measured_fraction_max 1.000
_diffrn_reflns_limit_h_max 15
_diffrn_reflns_limit_h_min -15
_diffrn_reflns_limit_k_max 21
_diffrn_reflns_limit_k_min -21
_diffrn_reflns_limit_l_max 19
_diffrn_reflns_limit_l_min -22
_diffrn_reflns_number 24252
_diffrn_reflns_point_group_measured_fraction_full 0.976
_diffrn_reflns_point_group_measured_fraction_max 1.000
_diffrn_reflns_theta_full 25.242
_diffrn_reflns_theta_max 24.997
_diffrn_reflns_theta_min 1.575
_exptl_absorpt_coefficient_mu 0.288
_exptl_absorpt_correction_T_max 0.7457
_exptl_absorpt_correction_T_min 0.6451
_exptl_absorpt_correction_type multi-scan
_exptl_absorpt_process_details sadabs
_exptl_crystal_colour colorless
_exptl_crystal_density_diffrn 1.312
_exptl_crystal_description prismatic
_exptl_crystal_F_000 1840
_exptl_crystal_size_max 0.200
_exptl_crystal_size_mid 0.170
_exptl_crystal_size_min 0.130
_refine_diff_density_max 1.547
_refine_diff_density_min -0.745
_refine_diff_density_rms 0.056
_refine_ls_extinction_method none
_refine_ls_goodness_of_fit_ref 1.040
_refine_ls_hydrogen_treatment constr
_refine_ls_matrix_type full
_refine_ls_number_parameters 545
_refine_ls_number_reflns 7817
_refine_ls_number_restraints 0
_refine_ls_restrained_S_all 1.040
_refine_ls_R_factor_all 0.1036
_refine_ls_R_factor_gt 0.0688
_refine_ls_shift/su_max 0.004
_refine_ls_shift/su_mean 0.000
_refine_ls_structure_factor_coef Fsqd
_refine_ls_weighting_details 'w=1/[\s^2^(Fo^2^)+(0.0868P)^2^+2.7371P] where P=(Fo^2^+2Fc^2^)/3'
_refine_ls_weighting_scheme calc
_refine_ls_wR_factor_gt 0.1689
_refine_ls_wR_factor_ref 0.1901
_reflns_Friedel_coverage 0.000
_reflns_number_gt 5176
_reflns_number_total 7817
_reflns_threshold_expression 'I > 2\s(I)'
_cod_data_source_file c7qo00177k2.cif
_cod_data_source_block cd16516
_cod_original_cell_volume 4434.0(10)
_cod_original_sg_symbol_H-M 'P 21/c'
_cod_database_code 1553765
_shelx_space_group_comment
; 
The symmetry employed for this shelxl refinement is uniquely defined 
by the following loop, which should always be used as a source of 
symmetry information in preference to the above space-group names. 
They are only intended as comments. 
;
_shelx_estimated_absorpt_t_min 0.945
_shelx_estimated_absorpt_t_max 0.964
_shelxl_version_number 2013-4

loop_
_space_group_symop_operation_xyz
'x, y, z'
'-x, y+1/2, -z+1/2'
'-x, -y, -z'
'x, -y-1/2, z-1/2'

loop_
_atom_site_label
_atom_site_type_symbol
_atom_site_fract_x
_atom_site_fract_y
_atom_site_fract_z
_atom_site_U_iso_or_equiv
_atom_site_adp_type
_atom_site_occupancy
_atom_site_site_symmetry_order
_atom_site_calc_flag
_atom_site_refinement_flags_posn
_atom_site_refinement_flags_adp
S1 S 0.21431(9) 0.95921(5) 0.40833(6) 0.0509(3) Uani 1 1 d . .
S2 S 0.25216(9) 0.47625(5) 0.45617(6) 0.0519(3) Uani 1 1 d . .
Cl1 Cl 0.18226(10) 0.97654(7) 0.72990(6) 0.0693(4) Uani 1 1 d . .
Cl2 Cl 0.50001(13) 0.42630(14) 0.71505(10) 0.1402(8) Uani 1 1 d . .
N1 N 0.1253(2) 0.89861(16) 0.41343(16) 0.0445(7) Uani 1 1 d . .
N2 N 0.3096(2) 0.40035(16) 0.44181(16) 0.0431(7) Uani 1 1 d . .
O1 O 0.2284(3) 0.94961(16) 0.33852(15) 0.0670(8) Uani 1 1 d . .
O2 O 0.1786(2) 1.02766(14) 0.42673(17) 0.0646(8) Uani 1 1 d . .
O3 O 0.3355(2) 0.52919(15) 0.48035(18) 0.0678(8) Uani 1 1 d . .
O4 O 0.1656(2) 0.48958(16) 0.39119(16) 0.0688(9) Uani 1 1 d . .
C1 C 0.1465(3) 0.82349(19) 0.40041(19) 0.0403(8) Uani 1 1 d . .
C2 C 0.1410(3) 0.8009(2) 0.3311(2) 0.0506(10) Uani 1 1 d . .
H2 H 0.1210 0.8338 0.2922 0.061 Uiso 1 1 calc R U
C3 C 0.1651(3) 0.7297(2) 0.3194(2) 0.0564(11) Uani 1 1 d . .
H3 H 0.1632 0.7147 0.2729 0.068 Uiso 1 1 calc R U
C4 C 0.1923(3) 0.6804(2) 0.3771(2) 0.0513(10) Uani 1 1 d . .
H4 H 0.2081 0.6322 0.3693 0.062 Uiso 1 1 calc R U
C5 C 0.1959(3) 0.7031(2) 0.4458(2) 0.0441(9) Uani 1 1 d . .
H5 H 0.2143 0.6697 0.4841 0.053 Uiso 1 1 calc R U
C6 C 0.1726(3) 0.77513(19) 0.45941(19) 0.0399(8) Uani 1 1 d . .
C7 C 0.1732(3) 0.80077(19) 0.53205(19) 0.0395(8) Uani 1 1 d . .
C8 C 0.1257(3) 0.8639(2) 0.5376(2) 0.0427(9) Uani 1 1 d . .
C9 C 0.0721(3) 0.9080(2) 0.4696(2) 0.0479(9) Uani 1 1 d . .
H9 H 0.0760 0.9597 0.4834 0.057 Uiso 1 1 calc R U
C10 C -0.0439(3) 0.8873(3) 0.4371(2) 0.0664(12) Uani 1 1 d . .
H10A H -0.0761 0.9162 0.3941 0.100 Uiso 1 1 calc R U
H10B H -0.0797 0.8962 0.4723 0.100 Uiso 1 1 calc R U
H10C H -0.0494 0.8365 0.4242 0.100 Uiso 1 1 calc R U
C11 C 0.1144(3) 0.8921(2) 0.6081(2) 0.0489(10) Uani 1 1 d . .
H11A H 0.0471 0.9177 0.5975 0.059 Uiso 1 1 calc R U
H11B H 0.1129 0.8509 0.6395 0.059 Uiso 1 1 calc R U
C12 C 0.2031(3) 0.9428(2) 0.6484(2) 0.0562(11) Uani 1 1 d . .
H12A H 0.2063 0.9835 0.6169 0.067 Uiso 1 1 calc R U
H12B H 0.2705 0.9170 0.6611 0.067 Uiso 1 1 calc R U
C13 C 0.2227(3) 0.7529(2) 0.5962(2) 0.0452(9) Uani 1 1 d . .
C14 C 0.1641(4) 0.6994(2) 0.6166(2) 0.0587(11) Uani 1 1 d . .
H14 H 0.0925 0.6936 0.5901 0.070 Uiso 1 1 calc R U
C15 C 0.2098(6) 0.6550(3) 0.6751(3) 0.0785(15) Uani 1 1 d . .
H15 H 0.1693 0.6191 0.6879 0.094 Uiso 1 1 calc R U
C16 C 0.3141(6) 0.6629(3) 0.7145(3) 0.0898(19) Uani 1 1 d . .
H16 H 0.3446 0.6328 0.7546 0.108 Uiso 1 1 calc R U
C17 C 0.3751(4) 0.7151(3) 0.6957(3) 0.0820(15) Uani 1 1 d . .
H17 H 0.4468 0.7201 0.7226 0.098 Uiso 1 1 calc R U
C18 C 0.3290(4) 0.7602(3) 0.6366(2) 0.0620(11) Uani 1 1 d . .
H18 H 0.3700 0.7957 0.6239 0.074 Uiso 1 1 calc R U
C19 C 0.3355(3) 0.9365(2) 0.4757(2) 0.0462(9) Uani 1 1 d . .
C20 C 0.3910(3) 0.8755(2) 0.4669(2) 0.0534(10) Uani 1 1 d . .
H20 H 0.3660 0.8474 0.4247 0.064 Uiso 1 1 calc R U
C21 C 0.4835(3) 0.8563(2) 0.5209(2) 0.0547(10) Uani 1 1 d . .
H21 H 0.5199 0.8145 0.5150 0.066 Uiso 1 1 calc R U
C22 C 0.5234(3) 0.8977(2) 0.5835(2) 0.0563(11) Uani 1 1 d . .
C23 C 0.4684(4) 0.9600(2) 0.5896(2) 0.0617(12) Uani 1 1 d . .
H23 H 0.4954 0.9899 0.6303 0.074 Uiso 1 1 calc R U
C24 C 0.3740(3) 0.9792(2) 0.5366(2) 0.0548(11) Uani 1 1 d . .
H24 H 0.3372 1.0208 0.5423 0.066 Uiso 1 1 calc R U
C25 C 0.6238(4) 0.8757(3) 0.6427(3) 0.0829(15) Uani 1 1 d . .
H25A H 0.6630 0.9186 0.6641 0.124 Uiso 1 1 calc R U
H25B H 0.6664 0.8459 0.6220 0.124 Uiso 1 1 calc R U
H25C H 0.6059 0.8485 0.6797 0.124 Uiso 1 1 calc R U
C26 C 0.2435(3) 0.33681(19) 0.42244(19) 0.0388(8) Uani 1 1 d . .
C27 C 0.1659(3) 0.3315(2) 0.3547(2) 0.0514(10) Uani 1 1 d . .
H27 H 0.1545 0.3699 0.3215 0.062 Uiso 1 1 calc R U
C28 C 0.1057(3) 0.2689(3) 0.3369(2) 0.0600(11) Uani 1 1 d . .
H28 H 0.0528 0.2652 0.2917 0.072 Uiso 1 1 calc R U
C29 C 0.1234(3) 0.2117(3) 0.3857(2) 0.0611(12) Uani 1 1 d . .
H29 H 0.0838 0.1690 0.3728 0.073 Uiso 1 1 calc R U
C30 C 0.1996(3) 0.2177(2) 0.4534(2) 0.0503(10) Uani 1 1 d . .
H30 H 0.2100 0.1791 0.4864 0.060 Uiso 1 1 calc R U
C31 C 0.2615(3) 0.28069(19) 0.47341(19) 0.0394(8) Uani 1 1 d . .
C32 C 0.3473(3) 0.28689(19) 0.54370(18) 0.0392(8) Uani 1 1 d . .
C33 C 0.4271(3) 0.3344(2) 0.5494(2) 0.0441(9) Uani 1 1 d . .
C34 C 0.4207(3) 0.3841(2) 0.4861(2) 0.0459(9) Uani 1 1 d . .
H34 H 0.4552 0.4304 0.5060 0.055 Uiso 1 1 calc R U
C35 C 0.4786(3) 0.3527(2) 0.4355(2) 0.0596(11) Uani 1 1 d . .
H35A H 0.4412 0.3103 0.4108 0.089 Uiso 1 1 calc R U
H35B H 0.5497 0.3392 0.4640 0.089 Uiso 1 1 calc R U
H35C H 0.4810 0.3889 0.4000 0.089 Uiso 1 1 calc R U
C36 C 0.5284(3) 0.3364(3) 0.6125(2) 0.0700(13) Uani 1 1 d . .
H36A H 0.5856 0.3200 0.5952 0.084 Uiso 1 1 calc R U
H36B H 0.5224 0.3014 0.6487 0.084 Uiso 1 1 calc R U
C37 C 0.5606(5) 0.4092(4) 0.6505(3) 0.115(2) Uani 1 1 d . .
H37A H 0.5426 0.4479 0.6142 0.138 Uiso 1 1 calc R U
H37B H 0.6372 0.4098 0.6739 0.138 Uiso 1 1 calc R U
C38 C 0.3409(3) 0.2395(2) 0.60571(19) 0.0429(9) Uani 1 1 d . .
C39 C 0.3864(4) 0.1719(2) 0.6214(2) 0.0612(11) Uani 1 1 d . .
H39 H 0.4254 0.1535 0.5930 0.073 Uiso 1 1 calc R U
C40 C 0.3759(4) 0.1304(2) 0.6785(2) 0.0636(12) Uani 1 1 d . .
H40 H 0.4083 0.0848 0.6883 0.076 Uiso 1 1 calc R U
C41 C 0.3187(4) 0.1557(2) 0.7201(2) 0.0619(12) Uani 1 1 d . .
H41 H 0.3105 0.1275 0.7580 0.074 Uiso 1 1 calc R U
C42 C 0.2732(4) 0.2232(3) 0.7060(3) 0.0752(14) Uani 1 1 d . .
H42 H 0.2349 0.2415 0.7350 0.090 Uiso 1 1 calc R U
C43 C 0.2836(4) 0.2647(2) 0.6488(2) 0.0647(12) Uani 1 1 d . .
H43 H 0.2513 0.3104 0.6393 0.078 Uiso 1 1 calc R U
C44 C 0.1985(3) 0.4599(2) 0.5271(2) 0.0470(9) Uani 1 1 d . .
C45 C 0.1017(3) 0.4253(3) 0.5122(2) 0.0616(11) Uani 1 1 d . .
H45 H 0.0640 0.4109 0.4647 0.074 Uiso 1 1 calc R U
C46 C 0.0613(3) 0.4122(3) 0.5686(3) 0.0665(12) Uani 1 1 d . .
H46 H -0.0042 0.3888 0.5583 0.080 Uiso 1 1 calc R U
C47 C 0.1151(3) 0.4327(2) 0.6402(2) 0.0553(10) Uani 1 1 d . .
C48 C 0.2102(4) 0.4677(2) 0.6528(2) 0.0587(11) Uani 1 1 d . .
H48 H 0.2479 0.4823 0.7002 0.070 Uiso 1 1 calc R U
C49 C 0.2520(3) 0.4821(2) 0.5975(2) 0.0568(11) Uani 1 1 d . .
H49 H 0.3163 0.5068 0.6076 0.068 Uiso 1 1 calc R U
C50 C 0.0701(4) 0.4170(3) 0.7005(3) 0.0835(15) Uani 1 1 d . .
H50A H 0.1244 0.4238 0.7469 0.125 Uiso 1 1 calc R U
H50B H 0.0452 0.3674 0.6966 0.125 Uiso 1 1 calc R U
H50C H 0.0120 0.4496 0.6968 0.125 Uiso 1 1 calc R U

loop_
_atom_site_aniso_label
_atom_site_aniso_U_11
_atom_site_aniso_U_22
_atom_site_aniso_U_33
_atom_site_aniso_U_23
_atom_site_aniso_U_13
_atom_site_aniso_U_12
S1 0.0727(7) 0.0333(5) 0.0518(6) 0.0086(4) 0.0271(5) 0.0035(5)
S2 0.0646(7) 0.0348(5) 0.0597(7) 0.0098(5) 0.0247(6) 0.0022(5)
Cl1 0.0895(8) 0.0724(8) 0.0492(6) -0.0067(5) 0.0266(6) 0.0087(6)
Cl2 0.0941(12) 0.219(2) 0.1003(12) -0.0589(14) 0.0206(10) 0.0157(13)
N1 0.0524(19) 0.0370(17) 0.0434(18) 0.0036(13) 0.0142(15) 0.0061(14)
N2 0.0464(18) 0.0361(17) 0.0466(18) 0.0017(13) 0.0147(15) -0.0032(14)
O1 0.101(2) 0.0566(18) 0.0523(17) 0.0123(14) 0.0367(17) 0.0007(16)
O2 0.090(2) 0.0331(15) 0.076(2) 0.0076(13) 0.0346(18) 0.0082(14)
O3 0.083(2) 0.0372(16) 0.093(2) 0.0020(15) 0.0416(19) -0.0135(15)
O4 0.081(2) 0.061(2) 0.0609(19) 0.0226(15) 0.0182(17) 0.0158(16)
C1 0.042(2) 0.036(2) 0.040(2) 0.0030(16) 0.0099(17) 0.0022(16)
C2 0.061(3) 0.047(2) 0.039(2) 0.0000(17) 0.0089(18) 0.001(2)
C3 0.067(3) 0.054(3) 0.047(2) -0.010(2) 0.017(2) -0.001(2)
C4 0.059(3) 0.039(2) 0.057(3) -0.0080(19) 0.019(2) -0.0011(19)
C5 0.048(2) 0.036(2) 0.050(2) 0.0001(17) 0.0166(18) 0.0002(17)
C6 0.0358(19) 0.037(2) 0.045(2) -0.0001(16) 0.0097(16) -0.0011(15)
C7 0.041(2) 0.036(2) 0.043(2) 0.0026(16) 0.0158(17) -0.0030(16)
C8 0.042(2) 0.041(2) 0.049(2) 0.0037(17) 0.0200(18) 0.0006(17)
C9 0.054(2) 0.040(2) 0.053(2) 0.0057(17) 0.021(2) 0.0093(18)
C10 0.049(2) 0.077(3) 0.071(3) 0.012(2) 0.015(2) 0.015(2)
C11 0.058(2) 0.044(2) 0.052(2) 0.0033(18) 0.027(2) 0.0064(19)
C12 0.062(3) 0.063(3) 0.049(2) 0.000(2) 0.025(2) 0.004(2)
C13 0.062(3) 0.037(2) 0.044(2) 0.0042(16) 0.027(2) 0.0080(18)
C14 0.084(3) 0.042(2) 0.062(3) 0.004(2) 0.038(2) -0.002(2)
C15 0.137(5) 0.049(3) 0.068(3) 0.014(2) 0.059(4) 0.008(3)
C16 0.151(6) 0.067(4) 0.058(3) 0.028(3) 0.043(4) 0.047(4)
C17 0.083(4) 0.095(4) 0.063(3) 0.019(3) 0.015(3) 0.032(3)
C18 0.061(3) 0.069(3) 0.055(3) 0.015(2) 0.016(2) 0.012(2)
C19 0.055(2) 0.037(2) 0.055(2) -0.0005(18) 0.030(2) -0.0059(18)
C20 0.062(3) 0.047(2) 0.060(3) -0.0061(19) 0.031(2) -0.001(2)
C21 0.057(3) 0.045(2) 0.074(3) 0.002(2) 0.036(2) 0.000(2)
C22 0.054(3) 0.057(3) 0.065(3) 0.002(2) 0.030(2) -0.009(2)
C23 0.067(3) 0.060(3) 0.062(3) -0.017(2) 0.026(2) -0.014(2)
C24 0.066(3) 0.044(2) 0.065(3) -0.006(2) 0.035(2) -0.004(2)
C25 0.063(3) 0.102(4) 0.084(4) 0.006(3) 0.023(3) 0.005(3)
C26 0.039(2) 0.039(2) 0.041(2) -0.0016(16) 0.0164(17) -0.0010(16)
C27 0.053(2) 0.056(3) 0.044(2) 0.0030(19) 0.014(2) -0.001(2)
C28 0.043(2) 0.080(3) 0.052(2) -0.009(2) 0.0070(19) -0.007(2)
C29 0.056(3) 0.062(3) 0.064(3) -0.013(2) 0.017(2) -0.022(2)
C30 0.052(2) 0.046(2) 0.054(2) 0.0003(18) 0.019(2) -0.0107(19)
C31 0.039(2) 0.038(2) 0.043(2) -0.0030(16) 0.0161(17) -0.0026(16)
C32 0.045(2) 0.035(2) 0.039(2) -0.0002(15) 0.0150(17) 0.0029(16)
C33 0.044(2) 0.039(2) 0.049(2) -0.0065(17) 0.0144(18) -0.0032(17)
C34 0.044(2) 0.040(2) 0.056(2) -0.0006(17) 0.0181(18) -0.0099(17)
C35 0.057(3) 0.060(3) 0.072(3) 0.003(2) 0.035(2) -0.005(2)
C36 0.047(3) 0.089(4) 0.064(3) -0.011(3) 0.003(2) -0.011(2)
C37 0.088(4) 0.187(7) 0.064(3) -0.024(4) 0.016(3) -0.063(4)
C38 0.048(2) 0.040(2) 0.042(2) -0.0017(16) 0.0154(17) -0.0001(17)
C39 0.081(3) 0.053(3) 0.057(3) 0.003(2) 0.033(2) 0.013(2)
C40 0.088(3) 0.044(2) 0.060(3) 0.010(2) 0.026(3) 0.011(2)
C41 0.082(3) 0.060(3) 0.042(2) 0.007(2) 0.017(2) -0.011(2)
C42 0.101(4) 0.076(3) 0.068(3) 0.007(3) 0.053(3) 0.006(3)
C43 0.082(3) 0.055(3) 0.070(3) 0.015(2) 0.042(3) 0.018(2)
C44 0.052(2) 0.033(2) 0.060(3) -0.0003(17) 0.022(2) 0.0069(17)
C45 0.055(3) 0.074(3) 0.056(3) -0.008(2) 0.018(2) -0.011(2)
C46 0.047(2) 0.086(3) 0.070(3) -0.003(3) 0.024(2) -0.007(2)
C47 0.052(2) 0.058(3) 0.059(3) 0.001(2) 0.022(2) 0.009(2)
C48 0.067(3) 0.053(3) 0.055(3) -0.007(2) 0.018(2) 0.000(2)
C49 0.060(3) 0.048(2) 0.063(3) -0.006(2) 0.020(2) -0.009(2)
C50 0.076(3) 0.111(4) 0.073(3) 0.002(3) 0.036(3) -0.001(3)

loop_
_atom_type_symbol
_atom_type_description
_atom_type_scat_dispersion_real
_atom_type_scat_dispersion_imag
_atom_type_scat_source
C C 0.0033 0.0016 'International Tables Vol C Tables 4.2.6.8 and 6.1.1.4'
H H 0.0000 0.0000 'International Tables Vol C Tables 4.2.6.8 and 6.1.1.4'
N N 0.0061 0.0033 'International Tables Vol C Tables 4.2.6.8 and 6.1.1.4'
O O 0.0106 0.0060 'International Tables Vol C Tables 4.2.6.8 and 6.1.1.4'
S S 0.1246 0.1234 'International Tables Vol C Tables 4.2.6.8 and 6.1.1.4'
Cl Cl 0.1484 0.1585 'International Tables Vol C Tables 4.2.6.8 and 6.1.1.4'

loop_
_geom_angle_atom_site_label_1
_geom_angle_atom_site_label_2
_geom_angle_atom_site_label_3
_geom_angle
O2 S1 O1 119.85(17)
O2 S1 N1 105.99(17)
O1 S1 N1 106.66(17)
O2 S1 C19 108.77(19)
O1 S1 C19 107.56(18)
N1 S1 C19 107.43(16)
O4 S2 O3 119.46(19)
O4 S2 N2 106.39(17)
O3 S2 N2 105.93(17)
O4 S2 C44 107.51(19)
O3 S2 C44 108.95(19)
N2 S2 C44 108.12(16)
C1 N1 C9 113.8(3)
C1 N1 S1 116.6(2)
C9 N1 S1 119.0(2)
C26 N2 C34 113.7(3)
C26 N2 S2 116.8(2)
C34 N2 S2 120.1(2)
C2 C1 C6 121.6(3)
C2 C1 N1 120.1(3)
C6 C1 N1 118.3(3)
C3 C2 C1 119.9(4)
C3 C2 H2 120.0
C1 C2 H2 120.0
C2 C3 C4 119.9(4)
C2 C3 H3 120.0
C4 C3 H3 120.0
C5 C4 C3 119.7(4)
C5 C4 H4 120.2
C3 C4 H4 120.2
C4 C5 C6 121.7(4)
C4 C5 H5 119.2
C6 C5 H5 119.2
C1 C6 C5 117.2(3)
C1 C6 C7 119.8(3)
C5 C6 C7 123.0(3)
C8 C7 C6 119.4(3)
C8 C7 C13 122.5(3)
C6 C7 C13 118.0(3)
C7 C8 C11 123.6(3)
C7 C8 C9 119.8(3)
C11 C8 C9 116.4(3)
N1 C9 C8 111.8(3)
N1 C9 C10 109.1(3)
C8 C9 C10 111.2(3)
N1 C9 H9 108.2
C8 C9 H9 108.2
C10 C9 H9 108.2
C9 C10 H10A 109.5
C9 C10 H10B 109.5
H10A C10 H10B 109.5
C9 C10 H10C 109.5
H10A C10 H10C 109.5
H10B C10 H10C 109.5
C12 C11 C8 112.9(3)
C12 C11 H11A 109.0
C8 C11 H11A 109.0
C12 C11 H11B 109.0
C8 C11 H11B 109.0
H11A C11 H11B 107.8
C11 C12 Cl1 110.5(3)
C11 C12 H12A 109.6
Cl1 C12 H12A 109.6
C11 C12 H12B 109.6
Cl1 C12 H12B 109.6
H12A C12 H12B 108.1
C18 C13 C14 118.2(4)
C18 C13 C7 120.8(3)
C14 C13 C7 121.0(4)
C15 C14 C13 121.1(5)
C15 C14 H14 119.5
C13 C14 H14 119.5
C16 C15 C14 120.1(5)
C16 C15 H15 119.9
C14 C15 H15 119.9
C15 C16 C17 120.5(5)
C15 C16 H16 119.7
C17 C16 H16 119.7
C16 C17 C18 119.4(5)
C16 C17 H17 120.3
C18 C17 H17 120.3
C17 C18 C13 120.7(5)
C17 C18 H18 119.7
C13 C18 H18 119.7
C24 C19 C20 120.1(4)
C24 C19 S1 120.0(3)
C20 C19 S1 119.9(3)
C19 C20 C21 119.8(4)
C19 C20 H20 120.1
C21 C20 H20 120.1
C20 C21 C22 121.3(4)
C20 C21 H21 119.3
C22 C21 H21 119.3
C21 C22 C23 117.6(4)
C21 C22 C25 121.0(4)
C23 C22 C25 121.4(4)
C22 C23 C24 121.7(4)
C22 C23 H23 119.1
C24 C23 H23 119.1
C19 C24 C23 119.3(4)
C19 C24 H24 120.3
C23 C24 H24 120.3
C22 C25 H25A 109.5
C22 C25 H25B 109.5
H25A C25 H25B 109.5
C22 C25 H25C 109.5
H25A C25 H25C 109.5
H25B C25 H25C 109.5
C27 C26 C31 121.6(3)
C27 C26 N2 120.8(3)
C31 C26 N2 117.7(3)
C28 C27 C26 119.4(4)
C28 C27 H27 120.3
C26 C27 H27 120.3
C29 C28 C27 120.3(4)
C29 C28 H28 119.8
C27 C28 H28 119.8
C28 C29 C30 120.1(4)
C28 C29 H29 120.0
C30 C29 H29 120.0
C29 C30 C31 121.0(4)
C29 C30 H30 119.5
C31 C30 H30 119.5
C26 C31 C30 117.6(3)
C26 C31 C32 120.2(3)
C30 C31 C32 122.1(3)
C33 C32 C31 118.8(3)
C33 C32 C38 123.5(3)
C31 C32 C38 117.7(3)
C32 C33 C36 124.1(4)
C32 C33 C34 119.1(3)
C36 C33 C34 116.5(3)
N2 C34 C33 112.1(3)
N2 C34 C35 108.5(3)
C33 C34 C35 112.4(3)
N2 C34 H34 107.9
C33 C34 H34 107.9
C35 C34 H34 107.9
C34 C35 H35A 109.5
C34 C35 H35B 109.5
H35A C35 H35B 109.5
C34 C35 H35C 109.5
H35A C35 H35C 109.5
H35B C35 H35C 109.5
C33 C36 C37 117.2(4)
C33 C36 H36A 108.0
C37 C36 H36A 108.0
C33 C36 H36B 108.0
C37 C36 H36B 108.0
H36A C36 H36B 107.2
C36 C37 Cl2 112.7(4)
C36 C37 H37A 109.0
Cl2 C37 H37A 109.0
C36 C37 H37B 109.0
Cl2 C37 H37B 109.0
H37A C37 H37B 107.8
C39 C38 C43 117.4(4)
C39 C38 C32 124.4(3)
C43 C38 C32 118.2(3)
C38 C39 C40 121.7(4)
C38 C39 H39 119.2
C40 C39 H39 119.2
C41 C40 C39 120.2(4)
C41 C40 H40 119.9
C39 C40 H40 119.9
C40 C41 C42 119.3(4)
C40 C41 H41 120.3
C42 C41 H41 120.3
C41 C42 C43 120.4(4)
C41 C42 H42 119.8
C43 C42 H42 119.8
C38 C43 C42 121.0(4)
C38 C43 H43 119.5
C42 C43 H43 119.5
C49 C44 C45 119.6(4)
C49 C44 S2 120.5(3)
C45 C44 S2 119.9(3)
C44 C45 C46 119.2(4)
C44 C45 H45 120.4
C46 C45 H45 120.4
C45 C46 C47 122.1(4)
C45 C46 H46 118.9
C47 C46 H46 118.9
C48 C47 C46 117.0(4)
C48 C47 C50 121.9(4)
C46 C47 C50 121.0(4)
C47 C48 C49 122.1(4)
C47 C48 H48 119.0
C49 C48 H48 119.0
C48 C49 C44 120.0(4)
C48 C49 H49 120.0
C44 C49 H49 120.0
C47 C50 H50A 109.5
C47 C50 H50B 109.5
H50A C50 H50B 109.5
C47 C50 H50C 109.5
H50A C50 H50C 109.5
H50B C50 H50C 109.5

loop_
_geom_bond_atom_site_label_1
_geom_bond_atom_site_label_2
_geom_bond_distance
S1 O2 1.423(3)
S1 O1 1.428(3)
S1 N1 1.646(3)
S1 C19 1.763(4)
S2 O4 1.423(3)
S2 O3 1.431(3)
S2 N2 1.650(3)
S2 C44 1.758(4)
Cl1 C12 1.790(4)
Cl2 C37 1.713(6)
N1 C1 1.441(4)
N1 C9 1.481(5)
N2 C26 1.432(4)
N2 C34 1.478(5)
C1 C2 1.378(5)
C1 C6 1.394(5)
C2 C3 1.377(5)
C2 H2 0.9300
C3 C4 1.387(6)
C3 H3 0.9300
C4 C5 1.375(5)
C4 H4 0.9300
C5 C6 1.397(5)
C5 H5 0.9300
C6 C7 1.475(5)
C7 C8 1.336(5)
C7 C13 1.486(5)
C8 C11 1.507(5)
C8 C9 1.509(5)
C9 C10 1.512(5)
C9 H9 0.9800
C10 H10A 0.9600
C10 H10B 0.9600
C10 H10C 0.9600
C11 C12 1.505(6)
C11 H11A 0.9700
C11 H11B 0.9700
C12 H12A 0.9700
C12 H12B 0.9700
C13 C18 1.383(6)
C13 C14 1.383(5)
C14 C15 1.364(6)
C14 H14 0.9300
C15 C16 1.357(8)
C15 H15 0.9300
C16 C17 1.373(8)
C16 H16 0.9300
C17 C18 1.380(6)
C17 H17 0.9300
C18 H18 0.9300
C19 C24 1.367(5)
C19 C20 1.376(5)
C20 C21 1.377(6)
C20 H20 0.9300
C21 C22 1.380(6)
C21 H21 0.9300
C22 C23 1.379(6)
C22 C25 1.505(6)
C23 C24 1.385(6)
C23 H23 0.9300
C24 H24 0.9300
C25 H25A 0.9600
C25 H25B 0.9600
C25 H25C 0.9600
C26 C27 1.384(5)
C26 C31 1.388(5)
C27 C28 1.376(6)
C27 H27 0.9300
C28 C29 1.375(6)
C28 H28 0.9300
C29 C30 1.377(6)
C29 H29 0.9300
C30 C31 1.396(5)
C30 H30 0.9300
C31 C32 1.469(5)
C32 C33 1.346(5)
C32 C38 1.501(5)
C33 C36 1.497(5)
C33 C34 1.504(5)
C34 C35 1.533(5)
C34 H34 0.9800
C35 H35A 0.9600
C35 H35B 0.9600
C35 H35C 0.9600
C36 C37 1.513(8)
C36 H36A 0.9700
C36 H36B 0.9700
C37 H37A 0.9700
C37 H37B 0.9700
C38 C39 1.367(5)
C38 C43 1.373(5)
C39 C40 1.381(6)
C39 H39 0.9300
C40 C41 1.351(6)
C40 H40 0.9300
C41 C42 1.363(6)
C41 H41 0.9300
C42 C43 1.381(6)
C42 H42 0.9300
C43 H43 0.9300
C44 C49 1.375(6)
C44 C45 1.378(5)
C45 C46 1.379(6)
C45 H45 0.9300
C46 C47 1.388(6)
C46 H46 0.9300
C47 C48 1.366(6)
C47 C50 1.495(6)
C48 C49 1.376(6)
C48 H48 0.9300
C49 H49 0.9300
C50 H50A 0.9600
C50 H50B 0.9600
C50 H50C 0.9600

loop_
_geom_hbond_atom_site_label_D
_geom_hbond_atom_site_label_H
_geom_hbond_atom_site_label_A
_geom_hbond_distance_DH
_geom_hbond_distance_HA
_geom_hbond_distance_DA
_geom_hbond_angle_DHA
_geom_hbond_site_symmetry_A
C37 H37B Cl1 0.97 2.80 3.665(5) 149.3 2_646
C34 H34 O3 0.98 2.35 2.873(5) 112.5 .
C9 H9 O2 0.98 2.35 2.868(5) 111.9 .

loop_
_geom_torsion_atom_site_label_1
_geom_torsion_atom_site_label_2
_geom_torsion_atom_site_label_3
_geom_torsion_atom_site_label_4
_geom_torsion
O2 S1 N1 C1 -177.1(3)
O1 S1 N1 C1 54.1(3)
C19 S1 N1 C1 -61.0(3)
O2 S1 N1 C9 -34.5(3)
O1 S1 N1 C9 -163.3(3)
C19 S1 N1 C9 81.6(3)
O4 S2 N2 C26 -56.6(3)
O3 S2 N2 C26 175.3(3)
C44 S2 N2 C26 58.6(3)
O4 S2 N2 C34 159.1(3)
O3 S2 N2 C34 31.0(3)
C44 S2 N2 C34 -85.7(3)
C9 N1 C1 C2 145.5(3)
S1 N1 C1 C2 -70.0(4)
C9 N1 C1 C6 -34.6(4)
S1 N1 C1 C6 109.9(3)
C6 C1 C2 C3 -2.2(6)
N1 C1 C2 C3 177.7(4)
C1 C2 C3 C4 1.6(6)
C2 C3 C4 C5 -0.5(6)
C3 C4 C5 C6 0.1(6)
C2 C1 C6 C5 1.7(5)
N1 C1 C6 C5 -178.2(3)
C2 C1 C6 C7 -177.4(3)
N1 C1 C6 C7 2.7(5)
C4 C5 C6 C1 -0.6(5)
C4 C5 C6 C7 178.5(3)
C1 C6 C7 C8 15.5(5)
C5 C6 C7 C8 -163.6(3)
C1 C6 C7 C13 -167.4(3)
C5 C6 C7 C13 13.5(5)
C6 C7 C8 C11 175.1(3)
C13 C7 C8 C11 -1.9(6)
C6 C7 C8 C9 0.1(5)
C13 C7 C8 C9 -176.9(3)
C1 N1 C9 C8 47.6(4)
S1 N1 C9 C8 -96.0(3)
C1 N1 C9 C10 -75.7(4)
S1 N1 C9 C10 140.7(3)
C7 C8 C9 N1 -31.1(5)
C11 C8 C9 N1 153.5(3)
C7 C8 C9 C10 91.0(4)
C11 C8 C9 C10 -84.3(4)
C7 C8 C11 C12 93.6(4)
C9 C8 C11 C12 -91.3(4)
C8 C11 C12 Cl1 178.1(3)
C8 C7 C13 C18 -91.6(5)
C6 C7 C13 C18 91.4(4)
C8 C7 C13 C14 89.2(5)
C6 C7 C13 C14 -87.8(4)
C18 C13 C14 C15 0.1(6)
C7 C13 C14 C15 179.3(4)
C13 C14 C15 C16 0.2(7)
C14 C15 C16 C17 -0.6(8)
C15 C16 C17 C18 0.7(8)
C16 C17 C18 C13 -0.3(7)
C14 C13 C18 C17 -0.1(6)
C7 C13 C18 C17 -179.3(4)
O2 S1 C19 C24 5.7(4)
O1 S1 C19 C24 137.0(3)
N1 S1 C19 C24 -108.6(3)
O2 S1 C19 C20 -174.4(3)
O1 S1 C19 C20 -43.2(3)
N1 S1 C19 C20 71.3(3)
C24 C19 C20 C21 2.3(6)
S1 C19 C20 C21 -177.6(3)
C19 C20 C21 C22 -1.1(6)
C20 C21 C22 C23 -1.3(6)
C20 C21 C22 C25 179.1(4)
C21 C22 C23 C24 2.7(6)
C25 C22 C23 C24 -177.6(4)
C20 C19 C24 C23 -0.9(6)
S1 C19 C24 C23 178.9(3)
C22 C23 C24 C19 -1.7(6)
C34 N2 C26 C27 -143.1(3)
S2 N2 C26 C27 70.4(4)
C34 N2 C26 C31 35.9(4)
S2 N2 C26 C31 -110.6(3)
C31 C26 C27 C28 -0.8(6)
N2 C26 C27 C28 178.2(3)
C26 C27 C28 C29 -0.8(6)
C27 C28 C29 C30 1.8(6)
C28 C29 C30 C31 -1.3(6)
C27 C26 C31 C30 1.3(5)
N2 C26 C31 C30 -177.7(3)
C27 C26 C31 C32 177.6(3)
N2 C26 C31 C32 -1.4(5)
C29 C30 C31 C26 -0.2(5)
C29 C30 C31 C32 -176.5(4)
C26 C31 C32 C33 -20.4(5)
C30 C31 C32 C33 155.7(3)
C26 C31 C32 C38 159.4(3)
C30 C31 C32 C38 -24.4(5)
C31 C32 C33 C36 -168.3(4)
C38 C32 C33 C36 11.8(6)
C31 C32 C33 C34 5.4(5)
C38 C32 C33 C34 -174.4(3)
C26 N2 C34 C33 -48.6(4)
S2 N2 C34 C33 96.7(3)
C26 N2 C34 C35 76.1(4)
S2 N2 C34 C35 -138.6(3)
C32 C33 C34 N2 28.2(5)
C36 C33 C34 N2 -157.5(3)
C32 C33 C34 C35 -94.3(4)
C36 C33 C34 C35 79.9(4)
C32 C33 C36 C37 -127.1(5)
C34 C33 C36 C37 59.0(5)
C33 C36 C37 Cl2 83.7(5)
C33 C32 C38 C39 -87.9(5)
C31 C32 C38 C39 92.3(5)
C33 C32 C38 C43 93.6(5)
C31 C32 C38 C43 -86.2(4)
C43 C38 C39 C40 -0.3(6)
C32 C38 C39 C40 -178.8(4)
C38 C39 C40 C41 0.7(7)
C39 C40 C41 C42 -1.2(7)
C40 C41 C42 C43 1.3(7)
C39 C38 C43 C42 0.4(7)
C32 C38 C43 C42 179.0(4)
C41 C42 C43 C38 -0.9(8)
O4 S2 C44 C49 -145.9(3)
O3 S2 C44 C49 -15.1(4)
N2 S2 C44 C49 99.6(3)
O4 S2 C44 C45 33.4(4)
O3 S2 C44 C45 164.2(3)
N2 S2 C44 C45 -81.1(4)
C49 C44 C45 C46 -1.3(6)
S2 C44 C45 C46 179.3(3)
C44 C45 C46 C47 0.0(7)
C45 C46 C47 C48 0.8(7)
C45 C46 C47 C50 -179.2(4)
C46 C47 C48 C49 -0.2(6)
C50 C47 C48 C49 179.8(4)
C47 C48 C49 C44 -1.2(6)
C45 C44 C49 C48 1.9(6)
S2 C44 C49 C48 -178.8(3)
